data_4311712
loop_
_publ_author_name
'Carla Bazzicalupi'
'Andrea Bencini'
'Emanuela Berni'
'Antonio Bianchi'
'Patrizia Fornasari'
'Claudia Giorgi'
'Barbara Valtancoli'

_publ_contact_author_address
;
Department of Chemistry,
POlo Scientifico,
University of Florence
via della Lastruccia 3
I-50019 Sesto Fiorentino, Firenze, Italy
;
_publ_contact_author_email andrea.bencini@unifi.it
_publ_contact_author_name 'Dr. Andrea Bencini'
_publ_section_title
;
 Zn(II) Coordination to Polyamine Macrocycles Containing Dipyridine Units.
 New Insights into the Activity of Dinuclear Zn(II) Complexes in Phosphate
 Ester Hydrolysis
;
_journal_name_full 'Inorganic Chemistry'
_journal_page_first 6255
_journal_page_last 6265
_journal_paper_doi 10.1021/ic049754v
_journal_volume 43
_journal_year 2004
_chemical_formula_moiety
;
(C18 H23 N6 S Zn +), (Cl O4 -)
;
_chemical_formula_sum 'C18 H23 Cl N6 O4 S Zn'
_chemical_formula_weight 520.30
_chemical_name_systematic
;
 ?
;
_space_group_IT_number 14
_symmetry_cell_setting monoclinic
_symmetry_space_group_name_Hall '-P 2yn'
_symmetry_space_group_name_H-M 'P 1 21/n 1'
_atom_sites_solution_hydrogens geom
_atom_sites_solution_primary direct
_atom_sites_solution_secondary difmap
_audit_creation_method SHELXL-97
_cell_angle_alpha 90.00
_cell_angle_beta 116.63(2)
_cell_angle_gamma 90.00
_cell_formula_units_Z 4
_cell_length_a 14.601(3)
_cell_length_b 10.808(3)
_cell_length_c 15.685(3)
_cell_measurement_reflns_used 25
_cell_measurement_temperature 298
_cell_measurement_theta_max 12
_cell_measurement_theta_min 5
_cell_volume 2212.6(10)
_computing_cell_refinement 'ENRAF NONIUS CAD4'
_computing_data_collection 'ENRAF NONIUS CAD4'
_computing_data_reduction 'ENRAF NONIUS CAD4'
_computing_molecular_graphics 'ORTEP3 Ver. 1.01\b (Farrugia, 1997)'
_computing_publication_material 'PARST93 (Nardelli, 1993)'
_computing_structure_refinement 'SHELXL-97 (Sheldrick, 1997)'
_computing_structure_solution 'SIR97(Altomare, 1999)'
_diffrn_ambient_temperature 298
_diffrn_measured_fraction_theta_full 0.999
_diffrn_measured_fraction_theta_max 0.999
_diffrn_measurement_device_type 'ENRAF NONIUS CAD4'
_diffrn_measurement_method \q/2\q
_diffrn_radiation_monochromator graphite
_diffrn_radiation_source 'fine-focus sealed tube'
_diffrn_radiation_type MoK\a
_diffrn_radiation_wavelength 0.71069
_diffrn_reflns_av_R_equivalents 0.0941
_diffrn_reflns_av_sigmaI/netI 0.0775
_diffrn_reflns_limit_h_max 15
_diffrn_reflns_limit_h_min -17
_diffrn_reflns_limit_k_max 12
_diffrn_reflns_limit_k_min 0
_diffrn_reflns_limit_l_max 18
_diffrn_reflns_limit_l_min 0
_diffrn_reflns_number 4030
_diffrn_reflns_theta_full 24.97
_diffrn_reflns_theta_max 24.97
_diffrn_reflns_theta_min 2.56
_diffrn_standards_interval_count 200
_exptl_absorpt_coefficient_mu 1.363
_exptl_absorpt_correction_T_max 0.83
_exptl_absorpt_correction_T_min 0.73
_exptl_absorpt_correction_type empirical
_exptl_crystal_colour colourless
_exptl_crystal_density_diffrn 1.562
_exptl_crystal_density_method 'not measured'
_exptl_crystal_description prismatic
_exptl_crystal_F_000 1072
_exptl_crystal_size_max 0.3
_exptl_crystal_size_mid 0.2
_exptl_crystal_size_min 0.1
_refine_diff_density_max 0.448
_refine_diff_density_min -0.706
_refine_diff_density_rms 0.109
_refine_ls_extinction_method none
_refine_ls_goodness_of_fit_ref 0.995
_refine_ls_hydrogen_treatment refU
_refine_ls_matrix_type full
_refine_ls_number_parameters 318
_refine_ls_number_reflns 3882
_refine_ls_number_restraints 0
_refine_ls_restrained_S_all 0.995
_refine_ls_R_factor_all 0.1126
_refine_ls_R_factor_gt 0.0612
_refine_ls_shift/su_max 0.001
_refine_ls_shift/su_mean 0.000
_refine_ls_structure_factor_coef Fsqd
_refine_ls_weighting_details 'calc w=1/[\s^2^(Fo^2^)+(0.1061P)^2^+0.0000P] where P=(Fo^2^+2Fc^2^)/3'
_refine_ls_weighting_scheme calc
_refine_ls_wR_factor_gt 0.1568
_refine_ls_wR_factor_ref 0.1844
_reflns_number_gt 2520
_reflns_number_total 3882
_reflns_threshold_expression >2sigma(I)
_cod_data_source_file ic049754vsi20040225_015926_1.cif
_cod_data_source_block '[ZnL1(NCS)]ClO4'
_cod_depositor_comments
;
The following automatic conversions were performed:
data name '_publ_contact_author_adress' replaced with
'_publ_contact_author_address' as specified in the replacement file
'/home/antanas/src/cod-tools/trunk/data/replacement-values/replacement_tags.lst'.

Automatic conversion script
Id: cif_correct_tags 4998 2017-03-02 13:24:31Z antanas 
;
_cod_original_cell_volume 2212.6(9)
_cod_database_code 4311712

loop_
_symmetry_equiv_pos_as_xyz
'x, y, z'
'-x+1/2, y+1/2, -z+1/2'
'-x, -y, -z'
'x-1/2, -y-1/2, z-1/2'

loop_
_atom_site_label
_atom_site_type_symbol
_atom_site_fract_x
_atom_site_fract_y
_atom_site_fract_z
_atom_site_U_iso_or_equiv
_atom_site_adp_type
_atom_site_occupancy
_atom_site_symmetry_multiplicity
_atom_site_calc_flag
_atom_site_refinement_flags
_atom_site_disorder_assembly
_atom_site_disorder_group
Zn Zn 0.58471(5) 0.33745(6) 0.32264(5) 0.0388(2) Uani 1 1 d . . .
N1 N 0.4452(4) 0.3635(4) 0.3389(3) 0.0410(11) Uani 1 1 d . . .
N2 N 0.5901(4) 0.5221(4) 0.3760(3) 0.0418(11) Uani 1 1 d . . .
C1 C 0.6726(5) 0.5928(6) 0.3977(4) 0.0489(15) Uani 1 1 d . . .
C2 C 0.6733(6) 0.7150(7) 0.4244(5) 0.0646(19) Uani 1 1 d . . .
H2 H 0.7315 0.7635 0.4411 0.081(10) Uiso 1 1 calc R . .
C3 C 0.5879(7) 0.7634(7) 0.4259(5) 0.068(2) Uani 1 1 d . . .
H3 H 0.5869 0.8464 0.4411 0.081(10) Uiso 1 1 calc R . .
C4 C 0.5029(6) 0.6903(6) 0.4052(5) 0.0600(18) Uani 1 1 d . . .
H4 H 0.4454 0.7222 0.4084 0.081(10) Uiso 1 1 calc R . .
C5 C 0.5057(5) 0.5675(6) 0.3792(4) 0.0444(14) Uani 1 1 d . . .
C6 C 0.4246(4) 0.4757(6) 0.3608(4) 0.0429(14) Uani 1 1 d . . .
C7 C 0.3356(5) 0.4965(7) 0.3705(5) 0.0563(17) Uani 1 1 d . . .
H7 H 0.3213 0.5745 0.3865 0.081(10) Uiso 1 1 calc R . .
C8 C 0.2698(5) 0.4005(8) 0.3561(5) 0.065(2) Uani 1 1 d . . .
H8 H 0.2099 0.4135 0.3619 0.081(10) Uiso 1 1 calc R . .
C9 C 0.2911(5) 0.2840(7) 0.3330(4) 0.0568(17) Uani 1 1 d . . .
H9 H 0.2459 0.2185 0.3221 0.081(10) Uiso 1 1 calc R . .
C10 C 0.3815(4) 0.2681(6) 0.3267(4) 0.0464(15) Uani 1 1 d . . .
C11 C 0.4189(5) 0.1447(6) 0.3108(5) 0.0524(16) Uani 1 1 d . . .
H11A H 0.4592 0.1046 0.3716 0.076(6) Uiso 1 1 calc R . .
H11B H 0.3609 0.0920 0.2733 0.076(6) Uiso 1 1 calc R . .
N5 N 0.4821(4) 0.1631(5) 0.2601(4) 0.0487(12) Uani 1 1 d . . .
H3A H 0.5224 0.0955 0.2684 0.076(6) Uiso 1 1 calc R . .
C12 C 0.4209(6) 0.1864(6) 0.1587(5) 0.0567(17) Uani 1 1 d . . .
H12A H 0.3667 0.2448 0.1489 0.076(6) Uiso 1 1 calc R . .
H12B H 0.3900 0.1100 0.1260 0.076(6) Uiso 1 1 calc R . .
C13 C 0.4908(6) 0.2386(7) 0.1200(5) 0.0632(19) Uani 1 1 d . . .
H13A H 0.5429 0.1779 0.1276 0.076(6) Uiso 1 1 calc R . .
H13B H 0.4513 0.2551 0.0523 0.076(6) Uiso 1 1 calc R . .
N4 N 0.5404(4) 0.3533(5) 0.1693(4) 0.0481(12) Uani 1 1 d . . .
C14 C 0.4688(5) 0.4589(6) 0.1310(5) 0.0597(18) Uani 1 1 d . . .
H14A H 0.5018 0.5332 0.1640 0.076(6) Uiso 1 1 calc R . .
H14B H 0.4089 0.4438 0.1399 0.076(6) Uiso 1 1 calc R . .
H14C H 0.4493 0.4682 0.0642 0.076(6) Uiso 1 1 calc R . .
C15 C 0.6355(6) 0.3782(7) 0.1598(6) 0.067(2) Uani 1 1 d . . .
H15A H 0.6175 0.4080 0.0959 0.076(6) Uiso 1 1 calc R . .
H15B H 0.6736 0.3017 0.1689 0.076(6) Uiso 1 1 calc R . .
C16 C 0.7023(5) 0.4723(7) 0.2310(5) 0.0604(19) Uani 1 1 d . . .
H16A H 0.7644 0.4855 0.2241 0.076(6) Uiso 1 1 calc R . .
H16B H 0.6663 0.5505 0.2208 0.076(6) Uiso 1 1 calc R . .
N3 N 0.7278(4) 0.4251(5) 0.3266(4) 0.0511(13) Uani 1 1 d . . .
H5 H 0.7780 0.3670 0.3430 0.076(6) Uiso 1 1 calc R . .
C17 C 0.7619(5) 0.5242(7) 0.3979(5) 0.0607(18) Uani 1 1 d . . .
H17A H 0.8049 0.5815 0.3845 0.076(6) Uiso 1 1 calc R . .
H17B H 0.8025 0.4891 0.4606 0.076(6) Uiso 1 1 calc R . .
N6 N 0.6699(4) 0.2365(6) 0.4415(4) 0.0624(16) Uani 1 1 d . . .
C18 C 0.6766(4) 0.1654(6) 0.4986(4) 0.0432(14) Uani 1 1 d . . .
S1 S 0.68448(16) 0.06865(19) 0.57985(14) 0.0704(6) Uani 1 1 d . . .
Cl1 Cl 0.98982(12) 0.33032(15) 0.35466(13) 0.0544(4) Uani 1 1 d . . .
O1A O 1.052(3) 0.372(4) 0.4410(14) 0.248(19) Uani 0.50 1 d P . .
O2A O 0.9157(17) 0.253(2) 0.3604(10) 0.063(4) Uani 0.50 1 d P . .
O3A O 0.955(3) 0.427(3) 0.294(3) 0.219(19) Uani 0.50 1 d P . .
O4A O 1.0453(14) 0.2563(13) 0.3193(18) 0.124(6) Uani 0.50 1 d P . .
O1B O 0.9800(11) 0.4312(12) 0.4111(13) 0.085(4) Uani 0.50 1 d P . .
O2B O 0.990(2) 0.387(2) 0.2770(12) 0.135(13) Uani 0.50 1 d P . .
O3B O 1.0794(9) 0.2674(13) 0.4148(14) 0.101(5) Uani 0.50 1 d P . .
O4B O 0.8963(17) 0.259(2) 0.3160(10) 0.064(5) Uani 0.50 1 d P . .

loop_
_atom_site_aniso_label
_atom_site_aniso_U_11
_atom_site_aniso_U_22
_atom_site_aniso_U_33
_atom_site_aniso_U_23
_atom_site_aniso_U_13
_atom_site_aniso_U_12
Zn 0.0381(4) 0.0395(4) 0.0401(4) 0.0080(3) 0.0186(3) 0.0053(3)
N1 0.037(2) 0.049(3) 0.039(3) 0.003(2) 0.018(2) 0.001(2)
N2 0.043(3) 0.041(3) 0.042(3) -0.001(2) 0.021(2) 0.001(2)
C1 0.050(4) 0.047(4) 0.045(3) 0.000(3) 0.017(3) -0.009(3)
C2 0.082(5) 0.052(4) 0.057(4) 0.001(4) 0.028(4) -0.016(4)
C3 0.104(6) 0.044(4) 0.051(4) -0.005(3) 0.031(4) -0.003(4)
C4 0.077(5) 0.054(4) 0.049(4) -0.005(3) 0.029(4) 0.018(4)
C5 0.047(4) 0.048(3) 0.035(3) 0.003(3) 0.015(3) 0.008(3)
C6 0.040(3) 0.056(4) 0.034(3) 0.006(3) 0.017(3) 0.010(3)
C7 0.051(4) 0.071(5) 0.051(4) 0.011(3) 0.026(3) 0.022(4)
C8 0.040(4) 0.096(6) 0.067(5) 0.018(4) 0.031(3) 0.011(4)
C9 0.039(3) 0.080(5) 0.051(4) 0.013(4) 0.021(3) -0.005(3)
C10 0.038(3) 0.061(4) 0.034(3) 0.014(3) 0.011(3) 0.003(3)
C11 0.046(4) 0.055(4) 0.045(4) 0.006(3) 0.010(3) -0.010(3)
N5 0.048(3) 0.043(3) 0.051(3) 0.001(3) 0.019(2) 0.003(2)
C12 0.068(5) 0.049(4) 0.047(4) -0.008(3) 0.020(3) -0.005(3)
C13 0.087(5) 0.057(4) 0.052(4) -0.009(3) 0.037(4) 0.008(4)
N4 0.056(3) 0.053(3) 0.044(3) 0.005(2) 0.030(2) 0.008(3)
C14 0.065(4) 0.057(4) 0.054(4) 0.017(4) 0.024(4) 0.010(4)
C15 0.076(5) 0.075(5) 0.070(5) 0.013(4) 0.050(4) 0.010(4)
C16 0.059(4) 0.065(4) 0.073(5) 0.025(4) 0.043(4) 0.009(4)
N3 0.040(3) 0.053(3) 0.066(3) 0.015(3) 0.028(3) 0.010(2)
C17 0.036(3) 0.072(5) 0.070(5) 0.006(4) 0.020(3) -0.010(3)
N6 0.052(3) 0.063(4) 0.058(4) 0.029(3) 0.012(3) 0.006(3)
C18 0.030(3) 0.042(3) 0.048(3) 0.000(3) 0.009(3) -0.003(3)
S1 0.0768(13) 0.0644(12) 0.0655(12) 0.0254(10) 0.0280(10) -0.0022(10)
Cl1 0.0462(9) 0.0497(9) 0.0647(10) -0.0062(8) 0.0225(8) -0.0096(7)
O1A 0.22(3) 0.43(5) 0.068(12) -0.11(2) 0.034(16) -0.22(3)
O2A 0.046(11) 0.050(7) 0.083(12) 0.003(11) 0.020(11) -0.008(7)
O3A 0.25(3) 0.072(15) 0.30(5) 0.10(2) 0.09(3) 0.004(16)
O4A 0.128(13) 0.078(10) 0.23(2) -0.013(12) 0.137(15) 0.004(9)
O1B 0.076(8) 0.055(7) 0.106(13) -0.027(7) 0.025(8) -0.015(6)
O2B 0.23(3) 0.12(2) 0.057(8) -0.023(11) 0.072(13) -0.11(2)
O3B 0.041(6) 0.083(9) 0.122(13) -0.022(9) -0.016(7) 0.011(6)
O4B 0.034(8) 0.056(8) 0.078(12) -0.013(11) 0.004(10) -0.013(6)

loop_
_atom_type_symbol
_atom_type_description
_atom_type_scat_dispersion_real
_atom_type_scat_dispersion_imag
_atom_type_scat_source
C C 0.0033 0.0016 'International Tables Vol C Tables 4.2.6.8 and 6.1.1.4'
H H 0.0000 0.0000 'International Tables Vol C Tables 4.2.6.8 and 6.1.1.4'
N N 0.0061 0.0033 'International Tables Vol C Tables 4.2.6.8 and 6.1.1.4'
S S 0.1246 0.1234 'International Tables Vol C Tables 4.2.6.8 and 6.1.1.4'
Zn Zn 0.2839 1.4301 'International Tables Vol C Tables 4.2.6.8 and 6.1.1.4'
Cl Cl 0.1484 0.1585 'International Tables Vol C Tables 4.2.6.8 and 6.1.1.4'
O O 0.0106 0.0060 'International Tables Vol C Tables 4.2.6.8 and 6.1.1.4'

loop_
_geom_angle_atom_site_label_1
_geom_angle_atom_site_label_2
_geom_angle_atom_site_label_3
_geom_angle
_geom_angle_site_symmetry_1
_geom_angle_site_symmetry_3
_geom_angle_publ_flag
N6 Zn N2 103.9(2) . . ?
N6 Zn N1 100.5(2) . . ?
N2 Zn N1 73.04(18) . . ?
N6 Zn N4 143.5(2) . . ?
N2 Zn N4 107.15(19) . . ?
N1 Zn N4 106.57(18) . . ?
N6 Zn N3 91.3(2) . . ?
N2 Zn N3 74.31(18) . . ?
N1 Zn N3 147.08(19) . . ?
N4 Zn N3 79.2(2) . . ?
N6 Zn N5 88.0(2) . . ?
N2 Zn N5 144.83(18) . . ?
N1 Zn N5 72.29(18) . . ?
N4 Zn N5 77.56(19) . . ?
N3 Zn N5 139.35(19) . . ?
C6 N1 C10 120.9(5) . . ?
C6 N1 Zn 118.6(4) . . ?
C10 N1 Zn 120.5(4) . . ?
C1 N2 C5 121.2(5) . . ?
C1 N2 Zn 120.1(4) . . ?
C5 N2 Zn 118.5(4) . . ?
N2 C1 C2 120.5(6) . . ?
N2 C1 C17 113.7(6) . . ?
C2 C1 C17 125.6(6) . . ?
C3 C2 C1 119.3(7) . . ?
C2 C3 C4 120.6(7) . . ?
C3 C4 C5 118.2(7) . . ?
N2 C5 C4 120.3(6) . . ?
N2 C5 C6 114.6(5) . . ?
C4 C5 C6 125.0(6) . . ?
N1 C6 C7 120.3(6) . . ?
N1 C6 C5 114.2(5) . . ?
C7 C6 C5 125.3(6) . . ?
C8 C7 C6 118.8(7) . . ?
C7 C8 C9 120.8(6) . . ?
C10 C9 C8 117.8(7) . . ?
N1 C10 C9 121.2(6) . . ?
N1 C10 C11 115.1(5) . . ?
C9 C10 C11 123.6(6) . . ?
N5 C11 C10 109.3(5) . . ?
C12 N5 C11 112.7(5) . . ?
C12 N5 Zn 106.5(4) . . ?
C11 N5 Zn 108.7(4) . . ?
N5 C12 C13 108.1(6) . . ?
N4 C13 C12 111.4(5) . . ?
C13 N4 C14 110.2(5) . . ?
C13 N4 C15 111.3(5) . . ?
C14 N4 C15 109.9(5) . . ?
C13 N4 Zn 110.1(4) . . ?
C14 N4 Zn 108.2(4) . . ?
C15 N4 Zn 107.1(4) . . ?
N4 C15 C16 111.8(6) . . ?
N3 C16 C15 108.0(5) . . ?
C16 N3 C17 111.7(5) . . ?
C16 N3 Zn 108.0(4) . . ?
C17 N3 Zn 108.6(4) . . ?
N3 C17 C1 111.3(5) . . ?
C18 N6 Zn 151.1(5) . . ?
N6 C18 S1 178.4(6) . . ?
O1A Cl1 O3A 109(2) . . ?
O1A Cl1 O2B 118.9(15) . . ?
O3A Cl1 O2B 35(2) . . ?
O1A Cl1 O3B 58.2(19) . . ?
O3A Cl1 O3B 142.8(18) . . ?
O2B Cl1 O3B 116.2(15) . . ?
O1A Cl1 O2A 109.4(13) . . ?
O3A Cl1 O2A 116.5(19) . . ?
O2B Cl1 O2A 129.6(12) . . ?
O3B Cl1 O2A 100.5(11) . . ?
O1A Cl1 O4A 110(2) . . ?
O3A Cl1 O4A 105.5(19) . . ?
O2B Cl1 O4A 70.8(14) . . ?
O3B Cl1 O4A 57.5(9) . . ?
O2A Cl1 O4A 106.4(12) . . ?
O1A Cl1 O4B 134.1(13) . . ?
O3A Cl1 O4B 97.4(19) . . ?
O2B Cl1 O4B 104.3(12) . . ?
O3B Cl1 O4B 116.5(11) . . ?
O2A Cl1 O4B 25.4(9) . . ?
O4A Cl1 O4B 97.7(13) . . ?
O1A Cl1 O1B 48(2) . . ?
O3A Cl1 O1B 74.7(17) . . ?
O2B Cl1 O1B 104.5(12) . . ?
O3B Cl1 O1B 105.8(9) . . ?
O2A Cl1 O1B 96.7(12) . . ?
O4A Cl1 O1B 153.3(9) . . ?
O4B Cl1 O1B 108.8(12) . . ?
O1B O1A Cl1 71.8(16) . . ?
O1B O1A O3B 134.7(18) . . ?
Cl1 O1A O3B 63.6(13) . . ?
O4B O2A Cl1 81(4) . . ?
O2B O3A Cl1 74(3) . . ?
O2B O3A O1B 120(4) . . ?
Cl1 O3A O1B 55.3(14) . . ?
O3B O4A Cl1 60.6(8) . . ?
O3B O4A O2B 104.2(12) . . ?
Cl1 O4A O2B 53.1(8) . . ?
O1A O1B Cl1 60.3(14) . . ?
O1A O1B O3A 98(2) . . ?
Cl1 O1B O3A 50.0(11) . . ?
O3A O2B Cl1 72(3) . . ?
O3A O2B O4A 128(3) . . ?
Cl1 O2B O4A 56.1(10) . . ?
O1A O3B O4A 113.9(19) . . ?
O1A O3B Cl1 58.2(12) . . ?
O4A O3B Cl1 61.9(8) . . ?
O2A O4B Cl1 74(4) . . ?

loop_
_geom_bond_atom_site_label_1
_geom_bond_atom_site_label_2
_geom_bond_distance
_geom_bond_site_symmetry_2
_geom_bond_publ_flag
Zn N6 2.033(5) . ?
Zn N2 2.152(5) . ?
Zn N1 2.182(5) . ?
Zn N4 2.200(5) . ?
Zn N3 2.270(5) . ?
Zn N5 2.332(5) . ?
N1 C6 1.331(8) . ?
N1 C10 1.343(8) . ?
N2 C1 1.335(8) . ?
N2 C5 1.348(7) . ?
C1 C2 1.383(10) . ?
C1 C17 1.499(9) . ?
C2 C3 1.362(11) . ?
C3 C4 1.381(10) . ?
C4 C5 1.394(9) . ?
C5 C6 1.471(9) . ?
C6 C7 1.393(8) . ?
C7 C8 1.361(10) . ?
C8 C9 1.384(11) . ?
C9 C10 1.378(8) . ?
C10 C11 1.503(9) . ?
C11 N5 1.476(8) . ?
N5 C12 1.455(8) . ?
C12 C13 1.511(10) . ?
C13 N4 1.469(8) . ?
N4 C14 1.481(8) . ?
N4 C15 1.487(9) . ?
C15 C16 1.502(10) . ?
C16 N3 1.464(8) . ?
N3 C17 1.465(9) . ?
N6 C18 1.151(7) . ?
C18 S1 1.612(6) . ?
Cl1 O1A 1.327(16) . ?
Cl1 O3A 1.35(3) . ?
Cl1 O2B 1.365(17) . ?
Cl1 O3B 1.399(11) . ?
Cl1 O2A 1.40(2) . ?
Cl1 O4A 1.417(13) . ?
Cl1 O4B 1.44(2) . ?
Cl1 O1B 1.451(14) . ?
O1A O1B 1.13(4) . ?
O1A O3B 1.33(4) . ?
O2A O4B 0.63(2) . ?
O3A O2B 0.81(5) . ?
O3A O1B 1.70(4) . ?
O4A O3B 1.36(2) . ?
O4A O2B 1.61(3) . ?
